data_7702718
loop_
_publ_author_name
'Hirotsu, Masakazu'
'Kobayashi, Atsushi'
'Yoshimura, Takashi'
'Konno, Takumi'

_publ_section_title
;
 Rhodium(iii) complexes with thiolate and thioether ligands derived from
 fac(S)-[Rh(aet)3] (aet = 2-aminoethanethiolate): selective formation,
 characterization and properties
;
_journal_issue 6
_journal_name_full 'Journal of the Chemical Society, Dalton Transactions'
_journal_page_first 878
_journal_paper_doi 10.1039/b107933f
_journal_year 2002
_chemical_formula_sum 'C18 H58 Cl6 N6 O26 Rh2 S6'
_chemical_formula_weight 1385.57
_space_group_IT_number 14
_space_group_name_Hall '-P 2yab'
_space_group_name_H-M_alt 'P 1 21/a 1'
_symmetry_cell_setting monoclinic
_symmetry_Int_Tables_number 14
_symmetry_space_group_name_H-M 'P 1 21/a 1'
_cell_angle_alpha 90
_cell_angle_beta 116.93(1)
_cell_angle_gamma 90
_cell_formula_units_Z 4
_cell_length_a 19.181(4)
_cell_length_b 14.374(4)
_cell_length_c 20.233(4)
_cell_measurement_reflns_used 25
_cell_measurement_temperature 298.2
_cell_measurement_theta_max 14.2
_cell_measurement_theta_min 12.5
_cell_volume 4973(2)
_computing_cell_refinement 'Rigaku/AFC Diffractometer Control'
_computing_data_collection 'Rigaku/AFC Diffractometer Control'
_computing_data_reduction teXsan
_computing_publication_material teXsan
_computing_structure_refinement teXsan
_diffrn_ambient_temperature 298.2
_diffrn_measurement_device 'Rigaku AFC7S'
_diffrn_measurement_method \w-2\q
_diffrn_orient_matrix_UB_11 0.02084
_diffrn_orient_matrix_UB_12 -0.00382
_diffrn_orient_matrix_UB_13 -0.03715
_diffrn_orient_matrix_UB_21 0.05420
_diffrn_orient_matrix_UB_22 -0.00732
_diffrn_orient_matrix_UB_23 0.04108
_diffrn_orient_matrix_UB_31 -0.00690
_diffrn_orient_matrix_UB_32 -0.06908
_diffrn_orient_matrix_UB_33 -0.00230
_diffrn_radiation_detector 'scintillation counter'
_diffrn_radiation_monochromator graphite
_diffrn_radiation_source 'Rigaku sealed tube'
_diffrn_radiation_type 'Mo K\a'
_diffrn_radiation_wavelength 0.7107
_diffrn_reflns_av_R_equivalents 0.026
_diffrn_reflns_av_sigmaI/netI 0.131
_diffrn_reflns_limit_h_max 24
_diffrn_reflns_limit_h_min 0
_diffrn_reflns_limit_k_max 18
_diffrn_reflns_limit_k_min 0
_diffrn_reflns_limit_l_max 23
_diffrn_reflns_limit_l_min -26
_diffrn_reflns_number 12212
_diffrn_reflns_reduction_process 'Lp corrections applied'
_diffrn_reflns_theta_max 27.50
_diffrn_reflns_theta_min 2.02
_diffrn_standards_decay_% -3.40
_diffrn_standards_interval_count 150
_diffrn_standards_number 3
_exptl_absorpt_coefficient_mu 1.320
_exptl_absorpt_correction_T_max 1.000
_exptl_absorpt_correction_T_min 0.920
_exptl_absorpt_correction_type '\y scans(North,Phillips & Mathews,1968)'
_exptl_crystal_colour colorless
_exptl_crystal_density_diffrn 1.850
_exptl_crystal_density_meas ?
_exptl_crystal_description prismatic
_exptl_crystal_F_000 2816.00
_exptl_crystal_size_max 0.25
_exptl_crystal_size_mid 0.18
_exptl_crystal_size_min 0.10
_refine_diff_density_max 0.75
_refine_diff_density_min -0.55
_refine_ls_extinction_coef 0.00003(1)
_refine_ls_extinction_method 'Zachariasen(1967) type 2 Gaussian isotropic'
_refine_ls_goodness_of_fit_obs 1.572
_refine_ls_hydrogen_treatment noref
_refine_ls_matrix_type full
_refine_ls_number_constraints 0
_refine_ls_number_parameters 578
_refine_ls_number_reflns 6702
_refine_ls_number_restraints 0
_refine_ls_R_factor_obs 0.0487
_refine_ls_shift/esd_max 0.0149
_refine_ls_shift/esd_mean 0.0008
_refine_ls_structure_factor_coef F
_refine_ls_weighting_details 'w = 1/[\s^2^(Fo) + 0.00000|Fo|^2^]'
_refine_ls_weighting_scheme calc
_refine_ls_wR_factor_obs 0.0347
_reflns_number_observed 6702
_reflns_number_total 11869
_reflns_observed_criterion >2.0sigma(I)
_cod_data_source_file b107933f.txt
_cod_data_source_block '[3](ClO4)3(H2O)'
_cod_depositor_comments
;
The following automatic conversions were performed:

data item '_exptl_crystal_density_meas' value 'not measured' was
changed to '?' -- the value is perceived as not measured.

data item '_refine_ls_weighting_scheme' value 'w = 1/[\s^2^(Fo) +
0.00000|Fo|^2^]' was changed to 'calc'. A new data item
'_refine_ls_weighting_details' was created with the value set to 'w =
1/[\s^2^(Fo) + 0.00000|Fo|^2^]'.

Automatic conversion script
Id: cif_fix_values 6909 2019-04-08 15:41:33Z antanas 
;
_cod_original_cell_volume 4973(1)
_cod_original_sg_symbol_H-M 'P 21/a       '
_cod_original_formula_sum 'C18 H58 Cl6 N6 O26 Rh2 S6 '
_cod_database_code 7702718

loop_
_symmetry_equiv_pos_as_xyz
x,y,z
1/2-x,1/2+y,-z
-x,-y,-z
1/2+x,1/2-y,z

loop_
_atom_site_aniso_label
_atom_site_aniso_U_11
_atom_site_aniso_U_22
_atom_site_aniso_U_33
_atom_site_aniso_U_12
_atom_site_aniso_U_13
_atom_site_aniso_U_23
Rh1 0.0255(3) 0.0276(3) 0.0264(3) 0.0019(2) 0.0105(2) -0.0004(2)
Rh2 0.0290(3) 0.0362(3) 0.0290(3) 0.0042(2) 0.0140(2) 0.0039(2)
Cl1 0.075(2) 0.040(1) 0.051(1) 0.010(1) 0.031(1) 0.0092(9)
Cl2 0.044(1) 0.042(1) 0.045(1) 0.0040(9) 0.0203(9) 0.0038(8)
Cl3 0.0413(10) 0.057(1) 0.041(1) 0.0049(10) 0.0206(8) 0.0053(9)
Cl4 0.044(1) 0.046(1) 0.044(1) 0.0006(9) 0.0206(9) -0.0102(9)
Cl5 0.062(2) 0.071(2) 0.068(2) 0.002(1) 0.031(1) -0.019(1)
Cl6 0.044(1) 0.089(2) 0.051(1) 0.002(1) 0.022(1) -0.011(1)
S1 0.041(1) 0.0329(10) 0.050(1) 0.0036(8) 0.0168(9) -0.0008(9)
S2 0.041(1) 0.049(1) 0.0285(9) 0.0051(9) 0.0129(8) 0.0000(8)
S3 0.0292(9) 0.040(1) 0.040(1) -0.0023(8) 0.0140(8) -0.0007(8)
S4 0.046(1) 0.046(1) 0.048(1) -0.0032(10) 0.0222(10) -0.0029(9)
S5 0.055(1) 0.049(1) 0.052(1) 0.009(1) 0.034(1) 0.0060(10)
S6 0.040(1) 0.058(1) 0.038(1) 0.0079(10) 0.0177(9) 0.0111(9)
O1 0.081(5) 0.073(5) 0.077(5) 0.008(4) 0.004(4) -0.021(4)
O2 0.094(5) 0.085(5) 0.039(3) 0.020(4) 0.024(3) 0.021(3)
O3 0.129(6) 0.066(5) 0.160(7) 0.005(4) 0.106(6) 0.028(5)
O4 0.112(6) 0.063(4) 0.085(5) 0.041(4) 0.060(4) 0.025(4)
O5 0.065(4) 0.062(4) 0.099(5) -0.025(3) 0.037(4) -0.007(4)
O6 0.069(4) 0.077(5) 0.064(4) 0.017(4) -0.011(3) -0.001(4)
O7 0.071(4) 0.073(4) 0.090(5) 0.030(4) 0.031(4) -0.006(4)
O8 0.151(7) 0.088(5) 0.075(5) -0.049(5) 0.085(5) -0.022(4)
O9 0.097(5) 0.073(5) 0.084(5) -0.004(4) 0.036(4) -0.021(4)
O10 0.069(4) 0.132(6) 0.076(4) 0.048(5) 0.018(4) 0.051(5)
O11 0.057(4) 0.127(6) 0.076(4) 0.023(4) 0.037(4) -0.002(4)
O12 0.124(6) 0.081(5) 0.125(6) -0.023(5) 0.081(5) 0.014(4)
O13 0.113(6) 0.052(4) 0.107(5) -0.028(4) 0.073(5) -0.024(4)
O14 0.060(4) 0.130(6) 0.064(4) 0.034(4) 0.016(3) -0.001(4)
O15 0.070(4) 0.075(4) 0.106(5) -0.003(3) 0.052(4) -0.046(4)
O16 0.102(5) 0.069(4) 0.047(4) -0.023(4) 0.027(4) -0.003(3)
O17 0.102(6) 0.095(6) 0.183(8) -0.039(5) 0.082(6) -0.063(6)
O18 0.24(1) 0.104(7) 0.068(5) -0.011(7) -0.032(6) -0.016(5)
O19 0.120(7) 0.108(7) 0.28(1) 0.013(6) 0.117(8) -0.050(7)
O20 0.163(9) 0.20(1) 0.172(9) -0.004(8) 0.127(8) -0.011(8)
O21 0.29(1) 0.25(1) 0.35(2) -0.14(1) 0.28(1) -0.13(1)
O22 0.080(6) 0.35(1) 0.140(7) -0.084(8) 0.061(5) -0.167(9)
O23 0.24(1) 0.21(1) 0.180(10) 0.17(1) -0.070(9) -0.005(10)
O24 0.176(8) 0.076(5) 0.186(8) -0.012(5) 0.150(7) -0.023(5)
O25 0.058(4) 0.117(5) 0.050(3) 0.004(4) 0.033(3) 0.000(4)
O26 0.057(4) 0.102(6) 0.123(6) -0.009(4) 0.010(4) -0.016(5)
N1 0.030(3) 0.039(3) 0.042(3) -0.001(3) 0.016(3) -0.001(3)
N2 0.037(3) 0.037(3) 0.041(4) 0.004(3) 0.012(3) -0.004(3)
N3 0.035(3) 0.041(3) 0.028(3) -0.004(3) 0.011(2) 0.000(3)
N4 0.039(4) 0.061(4) 0.048(4) 0.009(3) 0.020(3) 0.008(3)
N5 0.046(4) 0.048(4) 0.040(4) 0.007(3) 0.016(3) 0.008(3)
N6 0.051(4) 0.050(4) 0.043(4) -0.006(3) 0.018(3) 0.004(3)
C1 0.046(5) 0.035(4) 0.073(6) -0.004(4) 0.024(4) 0.005(4)
C2 0.047(5) 0.046(5) 0.070(6) -0.015(4) 0.029(5) -0.007(4)
C3 0.066(6) 0.055(5) 0.077(6) -0.001(5) 0.036(5) -0.024(5)
C4 0.045(5) 0.058(5) 0.038(4) 0.022(4) 0.011(4) 0.016(4)
C5 0.057(5) 0.033(4) 0.052(5) 0.005(4) 0.020(4) 0.005(4)
C6 0.065(6) 0.101(7) 0.049(5) 0.017(5) 0.039(5) 0.021(5)
C7 0.041(4) 0.042(4) 0.041(4) -0.002(4) 0.010(4) -0.010(3)
C8 0.035(4) 0.056(5) 0.029(4) -0.002(4) 0.002(3) 0.002(4)
C9 0.038(4) 0.063(6) 0.086(6) -0.001(4) 0.028(4) -0.025(5)
C10 0.053(5) 0.044(5) 0.060(5) 0.009(4) 0.024(4) -0.005(4)
C11 0.073(6) 0.067(6) 0.051(5) 0.022(5) 0.034(5) -0.007(5)
C12 0.036(5) 0.080(6) 0.055(5) -0.009(5) 0.004(4) -0.017(5)
C13 0.072(6) 0.073(6) 0.032(4) 0.000(5) 0.027(4) 0.002(4)
C14 0.067(6) 0.072(6) 0.036(4) 0.011(5) 0.026(4) 0.016(4)
C15 0.065(6) 0.065(6) 0.089(6) 0.005(5) 0.055(5) 0.012(5)
C16 0.055(5) 0.051(5) 0.061(6) 0.006(4) 0.026(5) 0.028(4)
C17 0.064(6) 0.043(5) 0.057(5) 0.003(4) 0.025(5) 0.014(4)
C18 0.050(5) 0.086(7) 0.063(6) 0.034(5) 0.032(5) 0.037(5)

loop_
_atom_site_label
_atom_site_fract_x
_atom_site_fract_y
_atom_site_fract_z
_atom_site_U_iso_or_equiv
_atom_site_thermal_displace_type
_atom_site_calc_flag
_atom_site_occupancy
Rh1 0.91824(3) 0.22527(3) 0.60954(3) 0.0270(1) Uani d 1.00
Rh2 0.68122(3) 0.24351(4) 0.11210(3) 0.0311(1) Uani d 1.00
Cl1 0.8224(1) 0.4866(1) 0.4111(1) 0.0543(6) Uani d 1.00
Cl2 0.4404(1) 0.4551(1) 0.0638(1) 0.0434(5) Uani d 1.00
Cl3 0.5611(1) 0.2300(1) 0.31725(10) 0.0459(5) Uani d 1.00
Cl4 0.8692(1) -0.0186(1) 0.4155(1) 0.0445(5) Uani d 1.00
Cl5 0.4447(1) 0.0162(2) 0.1074(1) 0.0665(8) Uani d 1.00
Cl6 0.7567(1) -0.2069(2) 0.1909(1) 0.0612(7) Uani d 1.00
S1 0.8921(1) 0.3834(1) 0.6088(1) 0.0426(5) Uani d 1.00
S2 0.9716(1) 0.2000(1) 0.73733(9) 0.0406(5) Uani d 1.00
S3 0.79406(10) 0.1731(1) 0.58312(10) 0.0367(5) Uani d 1.00
S4 0.7457(1) 0.3845(1) 0.1448(1) 0.0464(6) Uani d 1.00
S5 0.7486(1) 0.1842(1) 0.0507(1) 0.0486(6) Uani d 1.00
S6 0.7535(1) 0.1655(1) 0.2241(1) 0.0455(6) Uani d 1.00
O1 0.8667(4) 0.5545(4) 0.4635(3) 0.089(2) Uani d 1.00
O2 0.7892(4) 0.5261(4) 0.3386(3) 0.075(2) Uani d 1.00
O3 0.7620(4) 0.4541(4) 0.4285(4) 0.103(3) Uani d 1.00
O4 0.8732(4) 0.4105(4) 0.4155(3) 0.081(2) Uani d 1.00
O5 0.4950(3) 0.5301(4) 0.0864(3) 0.075(2) Uani d 1.00
O6 0.3728(3) 0.4797(4) -0.0012(3) 0.086(2) Uani d 1.00
O7 0.4737(3) 0.3752(4) 0.0467(3) 0.080(2) Uani d 1.00
O8 0.4223(4) 0.4342(4) 0.1210(3) 0.092(3) Uani d 1.00
O9 0.5960(4) 0.2968(4) 0.3747(3) 0.087(2) Uani d 1.00
O10 0.5029(3) 0.2719(5) 0.2540(3) 0.098(3) Uani d 1.00
O11 0.6198(3) 0.1930(5) 0.3003(3) 0.083(2) Uani d 1.00
O12 0.5309(4) 0.1579(5) 0.3439(4) 0.101(3) Uani d 1.00
O13 0.9151(4) 0.0638(4) 0.4291(4) 0.082(2) Uani d 1.00
O14 0.7901(3) 0.0013(5) 0.3704(3) 0.089(2) Uani d 1.00
O15 0.8941(3) -0.0861(4) 0.3794(3) 0.079(2) Uani d 1.00
O16 0.8788(4) -0.0541(4) 0.4849(3) 0.075(2) Uani d 1.00
O17 0.4859(4) 0.1004(5) 0.1253(5) 0.120(3) Uani d 1.00
O18 0.3812(6) 0.0184(6) 0.0409(4) 0.175(4) Uani d 1.00
O19 0.4914(5) -0.0585(6) 0.1095(6) 0.158(4) Uani d 1.00
O20 0.4164(5) -0.0009(7) 0.1574(5) 0.158(5) Uani d 1.00
O21 0.7930(7) -0.1433(9) 0.1675(7) 0.243(8) Uani d 1.00
O22 0.7109(4) -0.2605(8) 0.1336(4) 0.185(4) Uani d 1.00
O23 0.8112(7) -0.2535(9) 0.2379(6) 0.272(6) Uani d 1.00
O24 0.7156(5) -0.1599(5) 0.2216(5) 0.120(4) Uani d 1.00
O25 0.5210(3) 0.2472(5) 0.4780(3) 0.072(2) Uani d 1.00
O26 0.5397(4) -0.2123(5) 0.0538(4) 0.106(3) Uani d 1.00
N1 1.0310(3) 0.2686(4) 0.6278(3) 0.038(2) Uani d 1.00
N2 0.9465(3) 0.0843(4) 0.6045(3) 0.040(2) Uani d 1.00
N3 0.8747(3) 0.2355(4) 0.4934(3) 0.036(2) Uani d 1.00
N4 0.6130(3) 0.2940(4) 0.1615(3) 0.049(2) Uani d 1.00
N5 0.6067(3) 0.3040(4) 0.0096(3) 0.046(2) Uani d 1.00
N6 0.6137(4) 0.1204(4) 0.0790(3) 0.049(2) Uani d 1.00
C1 0.9828(4) 0.4281(5) 0.6131(5) 0.053(2) Uani d 1.00
C2 1.0492(4) 0.3646(5) 0.6582(4) 0.054(3) Uani d 1.00
C3 0.8996(5) 0.4223(6) 0.6962(5) 0.065(3) Uani d 1.00
C4 1.0104(4) 0.0845(5) 0.7388(4) 0.050(2) Uani d 1.00
C5 0.9586(4) 0.0303(5) 0.6712(4) 0.049(2) Uani d 1.00
C6 0.8968(5) 0.1744(6) 0.7651(4) 0.067(3) Uani d 1.00
C7 0.7581(4) 0.1534(5) 0.4848(4) 0.045(2) Uani d 1.00
C8 0.7876(4) 0.2263(5) 0.4510(3) 0.044(2) Uani d 1.00
C9 0.7314(4) 0.2653(6) 0.5829(4) 0.062(3) Uani d 1.00
C10 0.6796(5) 0.4430(5) 0.1723(4) 0.053(3) Uani d 1.00
C11 0.6498(5) 0.3756(6) 0.2116(4) 0.061(3) Uani d 1.00
C12 0.8345(4) 0.3752(6) 0.2327(4) 0.063(3) Uani d 1.00
C13 0.6781(5) 0.2148(6) -0.0423(4) 0.058(3) Uani d 1.00
C14 0.6417(5) 0.3058(6) -0.0434(4) 0.058(3) Uani d 1.00
C15 0.8287(5) 0.2591(6) 0.0626(4) 0.065(3) Uani d 1.00
C16 0.6904(5) 0.0637(5) 0.2033(4) 0.056(3) Uani d 1.00
C17 0.6571(5) 0.0388(5) 0.1240(4) 0.055(3) Uani d 1.00
C18 0.8404(5) 0.1128(6) 0.2276(5) 0.064(3) Uani d 1.00
H1 0.9779 0.4323 0.5643 0.0631 Uiso calc 1.00
H2 0.9930 0.4881 0.6352 0.0631 Uiso calc 1.00
H3 1.0570 0.3644 0.7080 0.0643 Uiso calc 1.00
H4 1.0953 0.3858 0.6566 0.0643 Uiso calc 1.00
H5 1.0608 0.0900 0.7409 0.0596 Uiso calc 1.00
H6 1.0147 0.0523 0.7815 0.0596 Uiso calc 1.00
H7 0.9096 0.0195 0.6710 0.0587 Uiso calc 1.00
H8 0.9825 -0.0276 0.6712 0.0587 Uiso calc 1.00
H9 0.7754 0.0941 0.4774 0.0534 Uiso calc 1.00
H10 0.7026 0.1549 0.4614 0.0534 Uiso calc 1.00
H11 0.7640 0.2842 0.4516 0.0533 Uiso calc 1.00
H12 0.7740 0.2095 0.4012 0.0533 Uiso calc 1.00
H13 0.7064 0.4928 0.2048 0.0633 Uiso calc 1.00
H14 0.6366 0.4669 0.1295 0.0633 Uiso calc 1.00
H15 0.6120 0.4057 0.2225 0.0737 Uiso calc 1.00
H16 0.6921 0.3549 0.2564 0.0737 Uiso calc 1.00
H17 0.7037 0.2180 -0.0729 0.0691 Uiso calc 1.00
H18 0.6385 0.1684 -0.0608 0.0691 Uiso calc 1.00
H19 0.6019 0.3181 -0.0920 0.0692 Uiso calc 1.00
H20 0.6804 0.3532 -0.0290 0.0692 Uiso calc 1.00
H21 0.7201 0.0128 0.2323 0.0671 Uiso calc 1.00
H22 0.6490 0.0769 0.2154 0.0671 Uiso calc 1.00
H23 0.6225 -0.0124 0.1140 0.0663 Uiso calc 1.00
H24 0.6980 0.0225 0.1120 0.0663 Uiso calc 1.00
H25 0.9456 0.3972 0.7354 0.0778 Uiso calc 1.00
H26 0.9021 0.4883 0.6983 0.0778 Uiso calc 1.00
H27 0.8551 0.4019 0.7012 0.0778 Uiso calc 1.00
H28 0.8715 0.2304 0.7671 0.0798 Uiso calc 1.00
H29 0.8596 0.1331 0.7303 0.0798 Uiso calc 1.00
H30 0.9199 0.1460 0.8127 0.0798 Uiso calc 1.00
H31 0.7448 0.2828 0.6325 0.0747 Uiso calc 1.00
H32 0.7376 0.3173 0.5571 0.0747 Uiso calc 1.00
H33 0.6786 0.2449 0.5591 0.0747 Uiso calc 1.00
H34 0.8237 0.3405 0.2669 0.0757 Uiso calc 1.00
H35 0.8740 0.3447 0.2248 0.0757 Uiso calc 1.00
H36 0.8519 0.4357 0.2520 0.0757 Uiso calc 1.00
H37 0.8712 0.2490 0.1102 0.0782 Uiso calc 1.00
H38 0.8447 0.2457 0.0256 0.0782 Uiso calc 1.00
H39 0.8124 0.3222 0.0584 0.0782 Uiso calc 1.00
H40 0.8596 0.0672 0.2657 0.0770 Uiso calc 1.00
H41 0.8283 0.0841 0.1813 0.0770 Uiso calc 1.00
H42 0.8792 0.1592 0.2376 0.0770 Uiso calc 1.00
H43 1.0687 0.2272 0.6619 0.0452 Uiso calc 1.00
H44 1.0336 0.2668 0.5820 0.0452 Uiso calc 1.00
H45 0.9050 0.0565 0.5625 0.0482 Uiso calc 1.00
H46 0.9932 0.0818 0.5992 0.0482 Uiso calc 1.00
H47 0.8893 0.2944 0.4823 0.0426 Uiso calc 1.00
H48 0.8979 0.1876 0.4776 0.0426 Uiso calc 1.00
H49 0.5635 0.3125 0.1235 0.0590 Uiso calc 1.00
H50 0.6060 0.2453 0.1898 0.0590 Uiso calc 1.00
H51 0.5595 0.2693 -0.0121 0.0554 Uiso calc 1.00
H52 0.5957 0.3661 0.0180 0.0554 Uiso calc 1.00
H53 0.5676 0.1290 0.0847 0.0593 Uiso calc 1.00
H54 0.5999 0.1085 0.0284 0.0593 Uiso calc 1.00

loop_
_atom_type_symbol
_atom_type_oxidation_number
_atom_type_number_in_cell
_atom_type_scat_dispersion_real
_atom_type_scat_dispersion_imag
_atom_type_scat_source
C 0 72 0.003 0.002
;International Tables for Crystallography
(1992, Vol. C, Tables 4.2.6.8 and 6.1.1.1)
;
H 0 232 0.000 0.000
;International Tables for Crystallography
(1992, Vol. C, Table 6.1.1.2)
;
O 0 104 0.011 0.006
;International Tables for Crystallography
(1992, Vol. C, Tables 4.2.6.8 and 6.1.1.1)
;
N 0 24 0.006 0.003
;International Tables for Crystallography
(1992, Vol. C, Tables 4.2.6.8 and 6.1.1.1)
;
S 0 24 0.125 0.123
;International Tables for Crystallography
(1992, Vol. C, Tables 4.2.6.8 and 6.1.1.1)
;
Cl 0 24 0.148 0.159
;International Tables for Crystallography
(1992, Vol. C, Tables 4.2.6.8 and 6.1.1.1)
;
Rh 0 8 -1.118 0.919
;International Tables for Crystallography
(1992, Vol. C, Tables 4.2.6.8 and 6.1.1.1)
;

loop_
_geom_angle_atom_site_label_1
_geom_angle_atom_site_label_2
_geom_angle_atom_site_label_3
_geom_angle
_geom_angle_site_symmetry_1
_geom_angle_site_symmetry_2
_geom_angle_site_symmetry_3
_geom_angle_publ_flag
S1 RH1 S2 98.27(7) 1_555 1_555 1_555 yes
S1 RH1 S3 96.80(7) 1_555 1_555 1_555 yes
S1 RH1 N1 85.1(2) 1_555 1_555 1_555 yes
S1 RH1 N2 175.2(2) 1_555 1_555 1_555 yes
S1 RH1 N3 87.1(2) 1_555 1_555 1_555 yes
S2 RH1 S3 95.40(7) 1_555 1_555 1_555 yes
S2 RH1 N1 87.2(1) 1_555 1_555 1_555 yes
S2 RH1 N2 84.9(2) 1_555 1_555 1_555 yes
S2 RH1 N3 174.4(2) 1_555 1_555 1_555 yes
S3 RH1 N1 176.5(2) 1_555 1_555 1_555 yes
S3 RH1 N2 86.4(2) 1_555 1_555 1_555 yes
S3 RH1 N3 85.3(1) 1_555 1_555 1_555 yes
N1 RH1 N2 91.5(2) 1_555 1_555 1_555 yes
N1 RH1 N3 91.8(2) 1_555 1_555 1_555 yes
N2 RH1 N3 89.7(2) 1_555 1_555 1_555 yes
S4 RH2 S5 96.85(8) 1_555 1_555 1_555 yes
S4 RH2 S6 97.88(7) 1_555 1_555 1_555 yes
S4 RH2 N4 86.0(2) 1_555 1_555 1_555 yes
S4 RH2 N5 87.5(2) 1_555 1_555 1_555 yes
S4 RH2 N6 175.5(2) 1_555 1_555 1_555 yes
S5 RH2 S6 96.48(7) 1_555 1_555 1_555 yes
S5 RH2 N4 176.0(2) 1_555 1_555 1_555 yes
S5 RH2 N5 85.3(2) 1_555 1_555 1_555 yes
S5 RH2 N6 86.2(2) 1_555 1_555 1_555 yes
S6 RH2 N4 85.9(2) 1_555 1_555 1_555 yes
S6 RH2 N5 174.1(2) 1_555 1_555 1_555 yes
S6 RH2 N6 85.1(2) 1_555 1_555 1_555 yes
N4 RH2 N5 92.0(2) 1_555 1_555 1_555 yes
N4 RH2 N6 90.9(2) 1_555 1_555 1_555 yes
N5 RH2 N6 89.4(2) 1_555 1_555 1_555 yes
O1 CL1 O2 109.5(4) 1_555 1_555 1_555 yes
O1 CL1 O3 108.7(4) 1_555 1_555 1_555 yes
O1 CL1 O4 108.6(4) 1_555 1_555 1_555 yes
O2 CL1 O3 110.4(4) 1_555 1_555 1_555 yes
O2 CL1 O4 109.8(4) 1_555 1_555 1_555 yes
O3 CL1 O4 109.7(4) 1_555 1_555 1_555 yes
O5 CL2 O6 109.9(4) 1_555 1_555 1_555 yes
O5 CL2 O7 109.9(4) 1_555 1_555 1_555 yes
O5 CL2 O8 108.7(4) 1_555 1_555 1_555 yes
O6 CL2 O7 107.4(4) 1_555 1_555 1_555 yes
O6 CL2 O8 111.2(4) 1_555 1_555 1_555 yes
O7 CL2 O8 109.7(4) 1_555 1_555 1_555 yes
O9 CL3 O10 110.0(4) 1_555 1_555 1_555 yes
O9 CL3 O11 108.7(4) 1_555 1_555 1_555 yes
O9 CL3 O12 107.9(4) 1_555 1_555 1_555 yes
O10 CL3 O11 109.4(4) 1_555 1_555 1_555 yes
O10 CL3 O12 111.8(4) 1_555 1_555 1_555 yes
O11 CL3 O12 109.0(4) 1_555 1_555 1_555 yes
O13 CL4 O14 110.4(4) 1_555 1_555 1_555 yes
O13 CL4 O15 110.2(4) 1_555 1_555 1_555 yes
O13 CL4 O16 108.3(4) 1_555 1_555 1_555 yes
O14 CL4 O15 108.7(4) 1_555 1_555 1_555 yes
O14 CL4 O16 109.4(4) 1_555 1_555 1_555 yes
O15 CL4 O16 109.8(4) 1_555 1_555 1_555 yes
O17 CL5 O18 112.8(6) 1_555 1_555 1_555 yes
O17 CL5 O19 112.3(5) 1_555 1_555 1_555 yes
O17 CL5 O20 109.4(5) 1_555 1_555 1_555 yes
O18 CL5 O19 109.2(6) 1_555 1_555 1_555 yes
O18 CL5 O20 105.1(6) 1_555 1_555 1_555 yes
O19 CL5 O20 107.7(6) 1_555 1_555 1_555 yes
O21 CL6 O22 108.9(6) 1_555 1_555 1_555 yes
O21 CL6 O23 104.1(8) 1_555 1_555 1_555 yes
O21 CL6 O24 108.4(6) 1_555 1_555 1_555 yes
O22 CL6 O23 110.2(7) 1_555 1_555 1_555 yes
O22 CL6 O24 112.8(5) 1_555 1_555 1_555 yes
O23 CL6 O24 112.0(7) 1_555 1_555 1_555 yes
RH1 S1 C1 98.4(2) 1_555 1_555 1_555 yes
RH1 S1 C3 112.1(3) 1_555 1_555 1_555 yes
C1 S1 C3 101.2(4) 1_555 1_555 1_555 yes
RH1 S2 C4 97.5(2) 1_555 1_555 1_555 yes
RH1 S2 C6 111.5(3) 1_555 1_555 1_555 yes
C4 S2 C6 100.8(4) 1_555 1_555 1_555 yes
RH1 S3 C7 98.3(2) 1_555 1_555 1_555 yes
RH1 S3 C9 112.4(3) 1_555 1_555 1_555 yes
C7 S3 C9 101.1(4) 1_555 1_555 1_555 yes
RH2 S4 C10 97.9(3) 1_555 1_555 1_555 yes
RH2 S4 C12 110.9(3) 1_555 1_555 1_555 yes
C10 S4 C12 102.1(4) 1_555 1_555 1_555 yes
RH2 S5 C13 97.6(3) 1_555 1_555 1_555 yes
RH2 S5 C15 110.9(3) 1_555 1_555 1_555 yes
C13 S5 C15 100.7(4) 1_555 1_555 1_555 yes
RH2 S6 C16 96.9(2) 1_555 1_555 1_555 yes
RH2 S6 C18 111.8(3) 1_555 1_555 1_555 yes
C16 S6 C18 100.2(4) 1_555 1_555 1_555 yes
RH1 N1 C2 112.0(4) 1_555 1_555 1_555 yes
RH1 N1 H43 108.8(4) 1_555 1_555 1_555 no
RH1 N1 H44 108.8(4) 1_555 1_555 1_555 no
C2 N1 H43 108.8(5) 1_555 1_555 1_555 no
C2 N1 H44 108.8(6) 1_555 1_555 1_555 no
H43 N1 H44 109.5(5) 1_555 1_555 1_555 no
RH1 N2 C5 113.4(4) 1_555 1_555 1_555 yes
RH1 N2 H45 108.5(4) 1_555 1_555 1_555 no
RH1 N2 H46 108.5(4) 1_555 1_555 1_555 no
C5 N2 H45 108.5(6) 1_555 1_555 1_555 no
C5 N2 H46 108.5(5) 1_555 1_555 1_555 no
H45 N2 H46 109.5(5) 1_555 1_555 1_555 no
RH1 N3 C8 114.0(4) 1_555 1_555 1_555 yes
RH1 N3 H47 108.3(4) 1_555 1_555 1_555 no
RH1 N3 H48 108.3(4) 1_555 1_555 1_555 no
C8 N3 H47 108.3(5) 1_555 1_555 1_555 no
C8 N3 H48 108.3(5) 1_555 1_555 1_555 no
H47 N3 H48 109.5(5) 1_555 1_555 1_555 no
RH2 N4 C11 112.8(5) 1_555 1_555 1_555 yes
RH2 N4 H49 108.6(4) 1_555 1_555 1_555 no
RH2 N4 H50 108.6(4) 1_555 1_555 1_555 no
C11 N4 H49 108.6(6) 1_555 1_555 1_555 no
C11 N4 H50 108.6(6) 1_555 1_555 1_555 no
H49 N4 H50 109.5(6) 1_555 1_555 1_555 no
RH2 N5 C14 112.8(4) 1_555 1_555 1_555 yes
RH2 N5 H51 108.6(4) 1_555 1_555 1_555 no
RH2 N5 H52 108.6(4) 1_555 1_555 1_555 no
C14 N5 H51 108.6(6) 1_555 1_555 1_555 no
C14 N5 H52 108.6(6) 1_555 1_555 1_555 no
H51 N5 H52 109.5(6) 1_555 1_555 1_555 no
RH2 N6 C17 111.9(5) 1_555 1_555 1_555 yes
RH2 N6 H53 108.9(5) 1_555 1_555 1_555 no
RH2 N6 H54 108.9(4) 1_555 1_555 1_555 no
C17 N6 H53 108.9(6) 1_555 1_555 1_555 no
C17 N6 H54 108.9(6) 1_555 1_555 1_555 no
H53 N6 H54 109.5(6) 1_555 1_555 1_555 no
S1 C1 C2 110.2(5) 1_555 1_555 1_555 yes
S1 C1 H1 109.3(6) 1_555 1_555 1_555 no
S1 C1 H2 109.3(6) 1_555 1_555 1_555 no
C2 C1 H1 109.3(7) 1_555 1_555 1_555 no
C2 C1 H2 109.3(7) 1_555 1_555 1_555 no
H1 C1 H2 109.5(7) 1_555 1_555 1_555 no
N1 C2 C1 109.8(6) 1_555 1_555 1_555 yes
N1 C2 H3 109.4(7) 1_555 1_555 1_555 no
N1 C2 H4 109.4(7) 1_555 1_555 1_555 no
C1 C2 H3 109.4(7) 1_555 1_555 1_555 no
C1 C2 H4 109.4(7) 1_555 1_555 1_555 no
H3 C2 H4 109.5(7) 1_555 1_555 1_555 no
S1 C3 H25 109.5(6) 1_555 1_555 1_555 no
S1 C3 H26 109.5(7) 1_555 1_555 1_555 no
S1 C3 H27 109.5(6) 1_555 1_555 1_555 no
H25 C3 H26 109.5(8) 1_555 1_555 1_555 no
H25 C3 H27 109.5(9) 1_555 1_555 1_555 no
H26 C3 H27 109.5(8) 1_555 1_555 1_555 no
S2 C4 C5 111.3(5) 1_555 1_555 1_555 yes
S2 C4 H5 109.0(6) 1_555 1_555 1_555 no
S2 C4 H6 109.0(6) 1_555 1_555 1_555 no
C5 C4 H5 109.0(7) 1_555 1_555 1_555 no
C5 C4 H6 109.0(7) 1_555 1_555 1_555 no
H5 C4 H6 109.5(7) 1_555 1_555 1_555 no
N2 C5 C4 109.0(6) 1_555 1_555 1_555 yes
N2 C5 H7 109.6(6) 1_555 1_555 1_555 no
N2 C5 H8 109.6(7) 1_555 1_555 1_555 no
C4 C5 H7 109.6(7) 1_555 1_555 1_555 no
C4 C5 H8 109.6(7) 1_555 1_555 1_555 no
H7 C5 H8 109.5(7) 1_555 1_555 1_555 no
S2 C6 H28 109.5(7) 1_555 1_555 1_555 no
S2 C6 H29 109.5(6) 1_555 1_555 1_555 no
S2 C6 H30 109.5(6) 1_555 1_555 1_555 no
H28 C6 H29 109.5(8) 1_555 1_555 1_555 no
H28 C6 H30 109.5(8) 1_555 1_555 1_555 no
H29 C6 H30 109.5(9) 1_555 1_555 1_555 no
S3 C7 C8 111.0(5) 1_555 1_555 1_555 yes
S3 C7 H9 109.1(5) 1_555 1_555 1_555 no
S3 C7 H10 109.1(6) 1_555 1_555 1_555 no
C8 C7 H9 109.1(7) 1_555 1_555 1_555 no
C8 C7 H10 109.1(6) 1_555 1_555 1_555 no
H9 C7 H10 109.5(7) 1_555 1_555 1_555 no
N3 C8 C7 110.7(5) 1_555 1_555 1_555 yes
N3 C8 H11 109.2(6) 1_555 1_555 1_555 no
N3 C8 H12 109.2(6) 1_555 1_555 1_555 no
C7 C8 H11 109.2(7) 1_555 1_555 1_555 no
C7 C8 H12 109.2(7) 1_555 1_555 1_555 no
H11 C8 H12 109.5(6) 1_555 1_555 1_555 no
S3 C9 H31 109.5(6) 1_555 1_555 1_555 no
S3 C9 H32 109.5(6) 1_555 1_555 1_555 no
S3 C9 H33 109.5(6) 1_555 1_555 1_555 no
H31 C9 H32 109.5(8) 1_555 1_555 1_555 no
H31 C9 H33 109.5(8) 1_555 1_555 1_555 no
H32 C9 H33 109.5(8) 1_555 1_555 1_555 no
S4 C10 C11 110.3(5) 1_555 1_555 1_555 yes
S4 C10 H13 109.3(6) 1_555 1_555 1_555 no
S4 C10 H14 109.3(6) 1_555 1_555 1_555 no
C11 C10 H13 109.3(7) 1_555 1_555 1_555 no
C11 C10 H14 109.3(7) 1_555 1_555 1_555 no
H13 C10 H14 109.5(7) 1_555 1_555 1_555 no
N4 C11 C10 108.5(6) 1_555 1_555 1_555 yes
N4 C11 H15 109.7(8) 1_555 1_555 1_555 no
N4 C11 H16 109.7(7) 1_555 1_555 1_555 no
C10 C11 H15 109.7(8) 1_555 1_555 1_555 no
C10 C11 H16 109.7(8) 1_555 1_555 1_555 no
H15 C11 H16 109.5(8) 1_555 1_555 1_555 no
S4 C12 H34 109.5(6) 1_555 1_555 1_555 no
S4 C12 H35 109.5(6) 1_555 1_555 1_555 no
S4 C12 H36 109.5(7) 1_555 1_555 1_555 no
H34 C12 H35 109.5(9) 1_555 1_555 1_555 no
H34 C12 H36 109.5(8) 1_555 1_555 1_555 no
H35 C12 H36 109.5(8) 1_555 1_555 1_555 no
S5 C13 C14 110.9(6) 1_555 1_555 1_555 yes
S5 C13 H17 109.1(6) 1_555 1_555 1_555 no
S5 C13 H18 109.1(6) 1_555 1_555 1_555 no
C14 C13 H17 109.1(7) 1_555 1_555 1_555 no
C14 C13 H18 109.1(8) 1_555 1_555 1_555 no
H17 C13 H18 109.5(7) 1_555 1_555 1_555 no
N5 C14 C13 109.6(6) 1_555 1_555 1_555 yes
N5 C14 H19 109.5(7) 1_555 1_555 1_555 no
N5 C14 H20 109.5(7) 1_555 1_555 1_555 no
C13 C14 H19 109.5(8) 1_555 1_555 1_555 no
C13 C14 H20 109.4(8) 1_555 1_555 1_555 no
H19 C14 H20 109.5(8) 1_555 1_555 1_555 no
S5 C15 H37 109.5(6) 1_555 1_555 1_555 no
S5 C15 H38 109.5(7) 1_555 1_555 1_555 no
S5 C15 H39 109.5(6) 1_555 1_555 1_555 no
H37 C15 H38 109.5(8) 1_555 1_555 1_555 no
H37 C15 H39 109.5(9) 1_555 1_555 1_555 no
H38 C15 H39 109.5(8) 1_555 1_555 1_555 no
S6 C16 C17 111.1(5) 1_555 1_555 1_555 yes
S6 C16 H21 109.1(6) 1_555 1_555 1_555 no
S6 C16 H22 109.1(6) 1_555 1_555 1_555 no
C17 C16 H21 109.1(8) 1_555 1_555 1_555 no
C17 C16 H22 109.1(7) 1_555 1_555 1_555 no
H21 C16 H22 109.5(7) 1_555 1_555 1_555 no
N6 C17 C16 108.7(6) 1_555 1_555 1_555 yes
N6 C17 H23 109.7(7) 1_555 1_555 1_555 no
N6 C17 H24 109.7(7) 1_555 1_555 1_555 no
C16 C17 H23 109.7(7) 1_555 1_555 1_555 no
C16 C17 H24 109.7(7) 1_555 1_555 1_555 no
H23 C17 H24 109.5(8) 1_555 1_555 1_555 no
S6 C18 H40 109.5(6) 1_555 1_555 1_555 no
S6 C18 H41 109.5(6) 1_555 1_555 1_555 no
S6 C18 H42 109.5(7) 1_555 1_555 1_555 no
H40 C18 H41 109.5(9) 1_555 1_555 1_555 no
H40 C18 H42 109.5(8) 1_555 1_555 1_555 no
H41 C18 H42 109.5(8) 1_555 1_555 1_555 no

loop_
_geom_bond_atom_site_label_1
_geom_bond_atom_site_label_2
_geom_bond_distance
_geom_bond_site_symmetry_1
_geom_bond_site_symmetry_2
_geom_bond_publ_flag
RH1 S1 2.326(2) 1_555 1_555 yes
RH1 S2 2.338(2) 1_555 1_555 yes
RH1 S3 2.317(2) 1_555 1_555 yes
RH1 N1 2.116(5) 1_555 1_555 yes
RH1 N2 2.112(6) 1_555 1_555 yes
RH1 N3 2.113(5) 1_555 1_555 yes
RH2 S4 2.309(2) 1_555 1_555 yes
RH2 S5 2.322(2) 1_555 1_555 yes
RH2 S6 2.339(2) 1_555 1_555 yes
RH2 N4 2.104(6) 1_555 1_555 yes
RH2 N5 2.101(5) 1_555 1_555 yes
RH2 N6 2.115(6) 1_555 1_555 yes
CL1 O1 1.408(6) 1_555 1_555 yes
CL1 O2 1.427(5) 1_555 1_555 yes
CL1 O3 1.433(6) 1_555 1_555 yes
CL1 O4 1.441(6) 1_555 1_555 yes
CL2 O5 1.426(5) 1_555 1_555 yes
CL2 O6 1.411(5) 1_555 1_555 yes
CL2 O7 1.431(6) 1_555 1_555 yes
CL2 O8 1.384(5) 1_555 1_555 yes
CL3 O9 1.420(6) 1_555 1_555 yes
CL3 O10 1.399(5) 1_555 1_555 yes
CL3 O11 1.420(6) 1_555 1_555 yes
CL3 O12 1.407(6) 1_555 1_555 yes
CL4 O13 1.426(6) 1_555 1_555 yes
CL4 O14 1.401(6) 1_555 1_555 yes
CL4 O15 1.421(5) 1_555 1_555 yes
CL4 O16 1.426(6) 1_555 1_555 yes
CL5 O17 1.401(7) 1_555 1_555 yes
CL5 O18 1.346(7) 1_555 1_555 yes
CL5 O19 1.388(8) 1_555 1_555 yes
CL5 O20 1.369(8) 1_555 1_555 yes
CL6 O21 1.359(10) 1_555 1_555 yes
CL6 O22 1.338(7) 1_555 1_555 yes
CL6 O23 1.243(8) 1_555 1_555 yes
CL6 O24 1.380(6) 1_555 1_555 yes
S1 C1 1.820(8) 1_555 1_555 yes
S1 C3 1.798(8) 1_555 1_555 yes
S2 C4 1.815(8) 1_555 1_555 yes
S2 C6 1.799(8) 1_555 1_555 yes
S3 C7 1.809(7) 1_555 1_555 yes
S3 C9 1.788(8) 1_555 1_555 yes
S4 C10 1.807(8) 1_555 1_555 yes
S4 C12 1.826(8) 1_555 1_555 yes
S5 C13 1.806(8) 1_555 1_555 yes
S5 C15 1.800(8) 1_555 1_555 yes
S6 C16 1.822(8) 1_555 1_555 yes
S6 C18 1.804(8) 1_555 1_555 yes
N1 C2 1.486(9) 1_555 1_555 yes
N2 C5 1.480(8) 1_555 1_555 yes
N3 C8 1.499(8) 1_555 1_555 yes
N4 C11 1.501(10) 1_555 1_555 yes
N5 C14 1.501(9) 1_555 1_555 yes
N6 C17 1.486(9) 1_555 1_555 yes
C1 C2 1.49(1) 1_555 1_555 yes
C4 C5 1.495(10) 1_555 1_555 yes
C7 C8 1.495(10) 1_555 1_555 yes
C10 C11 1.52(1) 1_555 1_555 yes
C13 C14 1.48(1) 1_555 1_555 yes
C16 C17 1.48(1) 1_555 1_555 yes
